data_9001577
loop_
_publ_author_name
'Hazen, R. M.'
'Finger, L. W.'
'Ko, J.'

_publ_section_title
;Effects of pressure on Mg-Fe ordering in orthopyroxene synthesized at 11.3
 GPa and 1600 C
;
_journal_name_full 'American Mineralogist'
_journal_page_first 1336
_journal_page_last 1339
_journal_volume 78
_journal_year 1993
_chemical_formula_sum 'Fe0.44 Mg0.56 O3 Si'
_chemical_name_mineral Pyroxene
_space_group_IT_number 61
_symmetry_space_group_name_Hall '-P 2ac 2ab'
_symmetry_space_group_name_H-M 'P b c a'
_cell_angle_alpha 90
_cell_angle_beta 90
_cell_angle_gamma 90
_cell_length_a 18.312
_cell_length_b 8.917
_cell_length_c 5.217
_cell_formula_units_Z 16
_cell_volume 851.874
_database_code_amcsd 0001628
_exptl_crystal_density_diffrn 3.564
_exptl_crystal_pressure_history 'synthesized at 11.3 GPa'
_exptl_crystal_thermal_history 'synthesized at 11.3 GPa and 1600 C'
_cod_original_formula_sum '(Mg.56 Fe.44) Si O3'
_cod_database_code 9001577

loop_
_space_group_symop_operation_xyz
x,y,z
x,1/2-y,1/2+z
-x,1/2+y,1/2-z
1/2-x,1/2+y,z
1/2+x,1/2-y,-z
1/2+x,y,1/2-z
1/2-x,-y,1/2+z
-x,-y,-z

loop_
_atom_site_aniso_label
_atom_site_aniso_U_11
_atom_site_aniso_U_22
_atom_site_aniso_U_33
_atom_site_aniso_U_12
_atom_site_aniso_U_13
_atom_site_aniso_U_23
Mg1 0.00849 0.00798 0.00636 0.00025 -0.00073 0.00005
Fe1 0.00849 0.00798 0.00636 0.00025 -0.00073 0.00005
Fe2 0.01053 0.01043 0.00700 -0.00108 -0.00218 0.00005
Mg2 0.01053 0.01043 0.00700 -0.00108 -0.00218 0.00005
SiA 0.00697 0.00761 0.00605 -0.00083 0.00010 0.00026
SiB 0.00697 0.00713 0.00568 0.00033 -0.00010 0.00024
O1A 0.00697 0.01176 0.00823 -0.00008 0.00029 0.00035
O2A 0.01189 0.01011 0.00814 -0.00149 0.00058 0.00082
O3A 0.00849 0.01490 0.00756 -0.00033 -0.00010 -0.00415
O1B 0.00697 0.01184 0.00892 -0.00058 -0.00010 0.00144
O2B 0.00985 0.01120 0.00956 0.00066 -0.00073 0.00243
O3B 0.00900 0.01136 0.00818 -0.00008 0.00044 -0.00186

loop_
_atom_site_label
_atom_site_fract_x
_atom_site_fract_y
_atom_site_fract_z
_atom_site_occupancy
Mg1 0.37566 0.65433 0.87255 0.72000
Fe1 0.37566 0.65433 0.87255 0.28000
Fe2 0.37783 0.48396 0.36615 0.60000
Mg2 0.37783 0.48396 0.36615 0.40000
SiA 0.27171 0.34044 0.05148 1.00000
SiB 0.47378 0.33632 0.79433 1.00000
O1A 0.18380 0.33869 0.04139 1.00000
O2A 0.31110 0.49979 0.05281 1.00000
O3A 0.30263 0.23023 -0.17567 1.00000
O1B 0.56223 0.33733 0.79453 1.00000
O2B 0.43342 0.48406 0.69513 1.00000
O3B 0.44736 0.20115 0.59377 1.00000

loop_
_cod_related_entry_id
_cod_related_entry_database
_cod_related_entry_code
1 AMCSD 0001628
